data_7014816
loop_
_publ_author_name
'Ren, Yan-wei'
'Lu, Jia-xian'
'Cai, Bo-wei'
'Shi, Da-bin'
'Jiang, Huan-feng'
'Chen, Jun'
'Zheng, De'
'Liu, Bin'

_publ_section_title
;
 A novel asymmetric di-Ni(II) system as a highly efficient functional
 model for phosphodiesterase: synthesis, structures, physicochemical
 properties and catalytic kinetics.
;
_journal_issue 6
_journal_name_full 'Dalton transactions (Cambridge, England : 2003)'
_journal_page_first 1372
_journal_page_last 1381
_journal_paper_doi 10.1039/c0dt01194k
_journal_volume 40
_journal_year 2011
_chemical_formula_sum 'C62 H58 B Br N10 Ni2 O13'
_chemical_formula_weight 1359.32
_chemical_name_systematic
;
?
;
_space_group_IT_number 14
_symmetry_cell_setting monoclinic
_symmetry_space_group_name_Hall '-P 2ybc'
_symmetry_space_group_name_H-M 'P 1 21/c 1'
_atom_sites_solution_hydrogens geom
_atom_sites_solution_primary direct
_atom_sites_solution_secondary difmap
_audit_creation_method SHELXL-97
_cell_angle_alpha 90.00
_cell_angle_beta 107.11(3)
_cell_angle_gamma 90.00
_cell_formula_units_Z 4
_cell_length_a 13.222(3)
_cell_length_b 25.914(5)
_cell_length_c 19.506(4)
_cell_measurement_temperature 293(2)
_cell_volume 6388(3)
_computing_structure_refinement 'SHELXL-97 (Sheldrick, 1997)'
_computing_structure_solution 'SHELXS-97 (Sheldrick, 1990)'
_diffrn_ambient_temperature 293(2)
_diffrn_measured_fraction_theta_full 0.998
_diffrn_measured_fraction_theta_max 0.998
_diffrn_radiation_monochromator graphite
_diffrn_radiation_source 'fine-focus sealed tube'
_diffrn_radiation_type MoK\a
_diffrn_radiation_wavelength 0.71073
_diffrn_reflns_av_R_equivalents 0.0837
_diffrn_reflns_av_sigmaI/netI 0.0695
_diffrn_reflns_limit_h_max 15
_diffrn_reflns_limit_h_min -15
_diffrn_reflns_limit_k_max 30
_diffrn_reflns_limit_k_min -30
_diffrn_reflns_limit_l_max 23
_diffrn_reflns_limit_l_min -23
_diffrn_reflns_number 48779
_diffrn_reflns_theta_full 25.00
_diffrn_reflns_theta_max 25.00
_diffrn_reflns_theta_min 3.07
_exptl_absorpt_coefficient_mu 1.285
_exptl_absorpt_correction_T_max 0.7832
_exptl_absorpt_correction_T_min 0.6992
_exptl_absorpt_correction_type multi-scan
_exptl_crystal_density_diffrn 1.414
_exptl_crystal_density_method 'not measured'
_exptl_crystal_F_000 2800
_exptl_crystal_size_max 0.30
_exptl_crystal_size_mid 0.20
_exptl_crystal_size_min 0.20
_refine_diff_density_max 0.537
_refine_diff_density_min -0.523
_refine_diff_density_rms 0.066
_refine_ls_extinction_coef 0.0021(4)
_refine_ls_extinction_expression Fc^*^=kFc[1+0.001xFc^2^\l^3^/sin(2\q)]^-1/4^
_refine_ls_extinction_method SHELXL
_refine_ls_goodness_of_fit_ref 1.013
_refine_ls_matrix_type full
_refine_ls_number_parameters 803
_refine_ls_number_reflns 11227
_refine_ls_number_restraints 6
_refine_ls_restrained_S_all 1.013
_refine_ls_R_factor_all 0.1333
_refine_ls_R_factor_gt 0.0650
_refine_ls_shift/su_max 0.002
_refine_ls_shift/su_mean 0.000
_refine_ls_structure_factor_coef Fsqd
_refine_ls_weighting_details 'calc w=1/[\s^2^(Fo^2^)+(0.1061P)^2^+1.2798P] where P=(Fo^2^+2Fc^2^)/3'
_refine_ls_weighting_scheme calc
_refine_ls_wR_factor_gt 0.1705
_refine_ls_wR_factor_ref 0.2095
_reflns_number_gt 5727
_reflns_number_total 11227
_reflns_threshold_expression >2sigma(I)
_cod_data_source_file C0DT01194K.TXT
_cod_data_source_block shelxl
_cod_original_cell_volume 6387(2)
_cod_original_sg_symbol_H-M P2(1)/c
_cod_database_code 7014816

loop_
_symmetry_equiv_pos_as_xyz
'x, y, z'
'-x, y+1/2, -z+1/2'
'-x, -y, -z'
'x, -y-1/2, z-1/2'

loop_
_atom_site_label
_atom_site_type_symbol
_atom_site_fract_x
_atom_site_fract_y
_atom_site_fract_z
_atom_site_U_iso_or_equiv
_atom_site_adp_type
_atom_site_occupancy
_atom_site_symmetry_multiplicity
_atom_site_calc_flag
_atom_site_refinement_flags
_atom_site_disorder_assembly
_atom_site_disorder_group
Ni1 Ni 0.13860(6) 0.65564(3) 0.28097(4) 0.0673(3) Uani 1 1 d . . .
Ni2 Ni -0.03778(6) 0.56274(3) 0.19197(4) 0.0722(3) Uani 1 1 d . . .
Br1 Br 0.42023(7) 0.52886(4) 0.06493(5) 0.1181(4) Uani 1 1 d . . .
O2 O -0.0036(3) 0.69202(14) 0.2287(2) 0.0793(11) Uani 1 1 d . . .
O1 O 0.1023(3) 0.59747(13) 0.2110(2) 0.0691(10) Uani 1 1 d . . .
O3 O -0.1205(3) 0.62686(15) 0.1989(2) 0.0806(11) Uani 1 1 d . . .
C6 C 0.1960(5) 0.5305(2) 0.1760(3) 0.0761(16) Uani 1 1 d . . .
C1 C 0.1705(5) 0.5827(2) 0.1766(3) 0.0685(15) Uani 1 1 d . . .
C2 C 0.2162(5) 0.6181(2) 0.1405(3) 0.0701(15) Uani 1 1 d . . .
C5 C 0.2690(5) 0.5145(3) 0.1409(4) 0.0859(18) Uani 1 1 d . . .
H5A H 0.2871 0.4798 0.1407 0.103 Uiso 1 1 calc R . .
C3 C 0.2874(5) 0.6017(3) 0.1059(3) 0.0814(17) Uani 1 1 d . . .
H3A H 0.3178 0.6253 0.0820 0.098 Uiso 1 1 calc R . .
C4 C 0.3134(5) 0.5502(3) 0.1069(3) 0.0835(18) Uani 1 1 d . . .
N1 N 0.2219(4) 0.69146(16) 0.2185(3) 0.0731(13) Uani 1 1 d . . .
H1A H 0.2911 0.6826 0.2377 0.088 Uiso 1 1 calc R . .
O5 O -0.0221(3) 0.55358(15) 0.3013(2) 0.0821(12) Uani 1 1 d . . .
N3 N 0.0299(4) 0.49077(18) 0.1857(3) 0.0797(14) Uani 1 1 d . . .
O4 O 0.0634(3) 0.62622(15) 0.3486(2) 0.0822(12) Uani 1 1 d . . .
N2 N 0.1726(4) 0.72576(18) 0.3384(3) 0.0762(13) Uani 1 1 d . . .
H2A H 0.1100 0.7431 0.3255 0.091 Uiso 1 1 calc R . .
N4 N -0.1681(5) 0.5093(2) 0.1659(4) 0.1016(18) Uani 1 1 d . . .
N5 N 0.2724(5) 0.6170(2) 0.3438(3) 0.0804(14) Uani 1 1 d . . .
C9 C 0.2430(5) 0.7573(2) 0.3078(4) 0.0792(17) Uani 1 1 d . . .
H9A H 0.3154 0.7447 0.3291 0.095 Uiso 1 1 calc R . .
C8 C 0.2147(5) 0.7472(2) 0.2290(3) 0.0804(17) Uani 1 1 d . . .
H8A H 0.1434 0.7592 0.2055 0.096 Uiso 1 1 calc R . .
H8B H 0.2631 0.7654 0.2085 0.096 Uiso 1 1 calc R . .
C10 C 0.2410(6) 0.8128(2) 0.3300(4) 0.099(2) Uani 1 1 d . . .
H10A H 0.1697 0.8264 0.3115 0.119 Uiso 1 1 calc R . .
H10B H 0.2871 0.8332 0.3101 0.119 Uiso 1 1 calc R . .
C11 C 0.2775(6) 0.8171(3) 0.4118(5) 0.114(3) Uani 1 1 d . . .
H11A H 0.3510 0.8068 0.4299 0.137 Uiso 1 1 calc R . .
H11B H 0.2718 0.8526 0.4258 0.137 Uiso 1 1 calc R . .
N6 N -0.0708(5) 0.5868(2) 0.0818(3) 0.0960(18) Uani 1 1 d . . .
C7 C 0.1904(5) 0.6741(2) 0.1439(3) 0.0800(17) Uani 1 1 d . . .
H7A H 0.2275 0.6942 0.1168 0.096 Uiso 1 1 calc R . .
H7B H 0.1151 0.6794 0.1227 0.096 Uiso 1 1 calc R . .
C14 C 0.1480(5) 0.4938(2) 0.2160(3) 0.0802(17) Uani 1 1 d . . .
H14A H 0.1658 0.5045 0.2658 0.096 Uiso 1 1 calc R . .
H14B H 0.1779 0.4597 0.2147 0.096 Uiso 1 1 calc R . .
C19 C -0.1319(7) 0.4660(3) 0.2187(4) 0.108(2) Uani 1 1 d . . .
H19A H -0.1720 0.4351 0.2005 0.129 Uiso 1 1 calc R . .
H19B H -0.1443 0.4751 0.2638 0.129 Uiso 1 1 calc R . .
C15 C 0.0028(6) 0.4711(3) 0.1104(4) 0.101(2) Uani 1 1 d . . .
H15A H 0.0133 0.4987 0.0797 0.122 Uiso 1 1 calc R . .
H15B H 0.0517 0.4436 0.1085 0.122 Uiso 1 1 calc R . .
C16 C -0.1058(7) 0.4515(3) 0.0814(5) 0.119(3) Uani 1 1 d . . .
H16A H -0.1108 0.4184 0.1034 0.142 Uiso 1 1 calc R . .
H16B H -0.1201 0.4458 0.0303 0.142 Uiso 1 1 calc R . .
C18 C -0.0121(6) 0.4558(2) 0.2310(4) 0.092(2) Uani 1 1 d . . .
H18A H 0.0260 0.4614 0.2812 0.110 Uiso 1 1 calc R . .
H18B H -0.0017 0.4202 0.2193 0.110 Uiso 1 1 calc R . .
C17 C -0.1893(8) 0.4866(3) 0.0930(5) 0.122(3) Uani 1 1 d . . .
H17A H -0.1998 0.5147 0.0587 0.146 Uiso 1 1 calc R . .
H17B H -0.2552 0.4675 0.0823 0.146 Uiso 1 1 calc R . .
C27 C -0.2892(5) 0.6950(2) 0.1850(3) 0.0737(16) Uani 1 1 d . . .
H27A H -0.3064 0.6620 0.1666 0.088 Uiso 1 1 calc R . .
C24 C -0.2418(6) 0.7919(2) 0.2393(3) 0.0769(17) Uani 1 1 d . . .
C22 C -0.1834(5) 0.7099(2) 0.2122(3) 0.0678(15) Uani 1 1 d . . .
C23 C -0.1599(5) 0.7597(2) 0.2392(3) 0.0725(16) Uani 1 1 d . . .
H23A H -0.0901 0.7708 0.2567 0.087 Uiso 1 1 calc R . .
C21 C -0.0951(5) 0.6726(3) 0.2133(3) 0.0741(16) Uani 1 1 d . . .
C25 C -0.3453(6) 0.7780(3) 0.2121(3) 0.0812(17) Uani 1 1 d . . .
H25A H -0.3993 0.8011 0.2116 0.097 Uiso 1 1 calc R . .
C26 C -0.3672(5) 0.7296(2) 0.1858(3) 0.0728(16) Uani 1 1 d . . .
C13 C 0.2066(6) 0.7279(2) 0.4169(4) 0.093(2) Uani 1 1 d . . .
H13A H 0.2760 0.7123 0.4351 0.111 Uiso 1 1 calc R . .
H13B H 0.1576 0.7084 0.4352 0.111 Uiso 1 1 calc R . .
C12 C 0.2112(7) 0.7834(3) 0.4435(4) 0.115(3) Uani 1 1 d . . .
H12A H 0.1400 0.7973 0.4314 0.138 Uiso 1 1 calc R . .
H12B H 0.2401 0.7838 0.4954 0.138 Uiso 1 1 calc R . .
C20 C -0.2626(7) 0.5316(3) 0.1755(6) 0.148(4) Uani 1 1 d . . .
H20A H -0.3187 0.5066 0.1632 0.221 Uiso 1 1 calc R . .
H20B H -0.2827 0.5613 0.1450 0.221 Uiso 1 1 calc R . .
H20C H -0.2496 0.5418 0.2246 0.221 Uiso 1 1 calc R . .
O8 O -0.4966(4) 0.6753(2) 0.1218(3) 0.1157(17) Uani 1 1 d . . .
N9 N -0.2134(7) 0.8425(2) 0.2733(4) 0.1011(18) Uani 1 1 d . . .
O9 O -0.5449(4) 0.7411(2) 0.1705(3) 0.1154(17) Uani 1 1 d . . .
O7 O -0.2855(5) 0.87199(19) 0.2748(3) 0.1239(19) Uani 1 1 d . . .
N10 N -0.4791(5) 0.7146(3) 0.1565(3) 0.0934(16) Uani 1 1 d . . .
O6 O -0.1198(6) 0.8519(2) 0.3018(4) 0.130(2) Uani 1 1 d . . .
C30 C 0.0115(5) 0.5863(3) 0.3497(3) 0.0750(16) Uani 1 1 d . . .
C31 C -0.0128(5) 0.5773(2) 0.4206(4) 0.0794(17) Uani 1 1 d . . .
C36 C -0.0920(5) 0.5437(2) 0.4256(4) 0.0838(18) Uani 1 1 d . . .
H36A H -0.1296 0.5241 0.3865 0.101 Uiso 1 1 calc R . .
C34 C -0.0598(8) 0.5677(3) 0.5501(5) 0.113(3) Uani 1 1 d . . .
H34A H -0.0765 0.5655 0.5931 0.136 Uiso 1 1 calc R . .
C32 C 0.0422(6) 0.6042(2) 0.4804(4) 0.091(2) Uani 1 1 d . . .
H32A H 0.0958 0.6267 0.4779 0.110 Uiso 1 1 calc R . .
C35 C -0.1134(6) 0.5404(3) 0.4912(5) 0.096(2) Uani 1 1 d . . .
C33 C 0.0193(8) 0.5983(3) 0.5428(4) 0.110(3) Uani 1 1 d . . .
B1 B 0.6433(6) 0.7045(3) 0.4476(4) 0.0769(19) Uani 1 1 d . . .
C39 C 0.6122(5) 0.6639(2) 0.3792(3) 0.0764(16) Uani 1 1 d . . .
C40 C 0.5173(5) 0.6632(3) 0.3266(4) 0.0901(19) Uani 1 1 d . . .
H40A H 0.4689 0.6893 0.3265 0.108 Uiso 1 1 calc R . .
C45 C 0.7713(5) 0.7133(2) 0.4732(3) 0.0806(17) Uani 1 1 d . . .
C41 C 0.4893(6) 0.6265(3) 0.2742(4) 0.107(2) Uani 1 1 d . . .
H41A H 0.4235 0.6282 0.2399 0.128 Uiso 1 1 calc R . .
C50 C 0.8302(6) 0.7219(3) 0.5438(4) 0.0881(19) Uani 1 1 d . . .
H50A H 0.7966 0.7196 0.5794 0.106 Uiso 1 1 calc R . .
C42 C 0.5552(7) 0.5883(4) 0.2719(4) 0.121(3) Uani 1 1 d . . .
H42A H 0.5362 0.5637 0.2356 0.145 Uiso 1 1 calc R . .
C47 C 0.9338(6) 0.7301(3) 0.4408(4) 0.112(3) Uani 1 1 d . . .
H47A H 0.9682 0.7325 0.4056 0.135 Uiso 1 1 calc R . .
C46 C 0.8288(6) 0.7187(3) 0.4230(4) 0.100(2) Uani 1 1 d . . .
H46A H 0.7926 0.7143 0.3747 0.121 Uiso 1 1 calc R . .
C48 C 0.9889(6) 0.7380(3) 0.5129(5) 0.104(2) Uani 1 1 d . . .
H48A H 1.0606 0.7462 0.5262 0.125 Uiso 1 1 calc R . .
C44 C 0.6766(6) 0.6230(3) 0.3762(4) 0.119(3) Uani 1 1 d . . .
H44A H 0.7411 0.6201 0.4117 0.142 Uiso 1 1 calc R . .
C43 C 0.6501(7) 0.5854(4) 0.3226(5) 0.149(4) Uani 1 1 d . . .
H43A H 0.6969 0.5588 0.3218 0.178 Uiso 1 1 calc R . .
C51 C 0.5951(5) 0.7623(3) 0.4286(4) 0.0857(19) Uani 1 1 d . . .
C52 C 0.5641(7) 0.7847(3) 0.3612(4) 0.107(2) Uani 1 1 d . . .
H52A H 0.5642 0.7645 0.3218 0.129 Uiso 1 1 calc R . .
C49 C 0.9376(6) 0.7338(3) 0.5636(4) 0.099(2) Uani 1 1 d . . .
H49A H 0.9744 0.7389 0.6117 0.119 Uiso 1 1 calc R . .
C56 C 0.5936(6) 0.7971(3) 0.4830(4) 0.104(2) Uani 1 1 d . . .
H56A H 0.6140 0.7844 0.5297 0.125 Uiso 1 1 calc R . .
C54 C 0.5344(8) 0.8677(3) 0.4063(7) 0.128(3) Uani 1 1 d . . .
H54A H 0.5150 0.9022 0.3986 0.153 Uiso 1 1 calc R . .
C53 C 0.5329(8) 0.8358(4) 0.3495(6) 0.130(3) Uani 1 1 d . . .
H53A H 0.5107 0.8487 0.3030 0.156 Uiso 1 1 calc R . .
C57 C 0.6021(6) 0.6757(3) 0.5080(3) 0.0816(17) Uani 1 1 d . . .
C58 C 0.5027(6) 0.6856(3) 0.5182(4) 0.100(2) Uani 1 1 d . . .
H58A H 0.4628 0.7125 0.4922 0.119 Uiso 1 1 calc R . .
C38 C 0.4281(6) 0.5598(3) 0.4201(4) 0.111(2) Uani 1 1 d . . .
C28 C -0.1088(6) 0.6117(3) 0.0327(4) 0.093(2) Uani 1 1 d . . .
C37 C 0.3393(6) 0.5920(3) 0.3769(4) 0.0828(18) Uani 1 1 d . . .
C55 C 0.5650(8) 0.8478(4) 0.4743(6) 0.127(3) Uani 1 1 d . . .
H55A H 0.5662 0.8683 0.5136 0.152 Uiso 1 1 calc R . .
C29 C -0.1618(8) 0.6423(3) -0.0318(4) 0.127(3) Uani 1 1 d . . .
O10 O -0.2419(7) 0.4788(3) 0.4423(5) 0.170(3) Uani 1 1 d U . .
O12 O 0.1525(8) 0.6485(3) 0.6031(4) 0.166(3) Uani 1 1 d U . .
N8 N -0.1980(8) 0.5047(4) 0.4936(6) 0.140(3) Uani 1 1 d U . .
N7 N 0.0761(11) 0.6255(3) 0.6073(6) 0.166(4) Uani 1 1 d U . .
O11 O -0.2173(6) 0.5021(3) 0.5523(5) 0.177(3) Uani 1 1 d U . .
C62 C 0.6576(7) 0.6348(3) 0.5492(4) 0.102(2) Uani 1 1 d . . .
H62A H 0.7244 0.6270 0.5455 0.123 Uiso 1 1 calc R . .
O13 O 0.0471(10) 0.6258(3) 0.6599(4) 0.246(6) Uani 1 1 d U . .
C59 C 0.4610(8) 0.6588(4) 0.5630(5) 0.125(3) Uani 1 1 d . . .
H59A H 0.3949 0.6673 0.5675 0.150 Uiso 1 1 calc R . .
C60 C 0.5196(11) 0.6181(5) 0.6023(6) 0.142(4) Uani 1 1 d . . .
H60A H 0.4925 0.5991 0.6334 0.171 Uiso 1 1 calc R . .
C61 C 0.6192(9) 0.6056(3) 0.5950(5) 0.126(3) Uani 1 1 d . . .
H61A H 0.6582 0.5782 0.6204 0.151 Uiso 1 1 calc R . .

loop_
_atom_site_aniso_label
_atom_site_aniso_U_11
_atom_site_aniso_U_22
_atom_site_aniso_U_33
_atom_site_aniso_U_23
_atom_site_aniso_U_13
_atom_site_aniso_U_12
Ni1 0.0541(5) 0.0672(4) 0.0758(5) 0.0023(4) 0.0115(4) -0.0064(3)
Ni2 0.0609(5) 0.0695(5) 0.0807(5) -0.0007(4) 0.0122(4) -0.0085(4)
Br1 0.0928(6) 0.1518(8) 0.1178(6) -0.0374(5) 0.0435(5) -0.0094(5)
O2 0.056(3) 0.075(2) 0.098(3) 0.002(2) 0.008(2) -0.005(2)
O1 0.057(2) 0.069(2) 0.080(3) -0.0003(19) 0.019(2) -0.0052(19)
O3 0.062(3) 0.072(3) 0.100(3) -0.008(2) 0.013(2) -0.012(2)
C6 0.068(4) 0.074(4) 0.078(4) -0.001(3) 0.009(3) -0.007(3)
C1 0.056(4) 0.071(4) 0.072(4) -0.003(3) 0.009(3) -0.006(3)
C2 0.062(4) 0.073(4) 0.064(3) -0.004(3) 0.002(3) -0.005(3)
C5 0.073(5) 0.091(4) 0.092(5) -0.019(4) 0.021(4) -0.001(4)
C3 0.061(4) 0.107(5) 0.071(4) -0.008(4) 0.012(3) -0.015(4)
C4 0.065(4) 0.099(5) 0.082(4) -0.013(4) 0.015(3) -0.008(4)
N1 0.062(3) 0.068(3) 0.082(3) 0.001(2) 0.010(3) -0.003(2)
O5 0.081(3) 0.077(3) 0.088(3) -0.002(2) 0.024(2) -0.016(2)
N3 0.085(4) 0.070(3) 0.079(3) -0.004(3) 0.016(3) -0.013(3)
O4 0.082(3) 0.081(3) 0.088(3) -0.006(2) 0.032(2) -0.020(2)
N2 0.061(3) 0.079(3) 0.087(4) -0.006(3) 0.019(3) -0.006(2)
N4 0.069(4) 0.095(4) 0.132(5) -0.015(4) 0.016(4) -0.010(3)
N5 0.067(4) 0.083(3) 0.085(4) 0.003(3) 0.014(3) -0.006(3)
C9 0.060(4) 0.069(4) 0.107(5) 0.002(3) 0.022(4) -0.009(3)
C8 0.077(5) 0.072(4) 0.087(4) 0.004(3) 0.017(4) -0.008(3)
C10 0.089(5) 0.071(4) 0.132(6) -0.012(4) 0.026(5) -0.010(4)
C11 0.092(6) 0.101(5) 0.150(8) -0.042(5) 0.036(6) -0.022(5)
N6 0.091(5) 0.088(4) 0.095(4) 0.001(3) 0.005(4) -0.004(3)
C7 0.066(4) 0.092(4) 0.075(4) 0.013(3) 0.010(3) -0.005(3)
C14 0.076(5) 0.070(4) 0.089(4) 0.002(3) 0.015(4) 0.006(3)
C19 0.116(7) 0.099(5) 0.112(6) -0.010(5) 0.041(5) -0.023(5)
C15 0.096(6) 0.089(5) 0.106(5) -0.004(4) 0.009(4) -0.016(4)
C16 0.116(7) 0.111(6) 0.121(6) -0.020(5) 0.022(6) -0.036(6)
C18 0.090(6) 0.072(4) 0.119(6) 0.005(4) 0.040(4) -0.011(4)
C17 0.121(8) 0.103(6) 0.116(6) -0.017(5) -0.006(5) -0.027(5)
C27 0.059(4) 0.075(4) 0.084(4) 0.003(3) 0.016(3) -0.003(3)
C24 0.077(5) 0.066(4) 0.089(4) 0.008(3) 0.026(4) -0.003(3)
C22 0.060(4) 0.069(4) 0.070(4) 0.009(3) 0.012(3) 0.002(3)
C23 0.063(4) 0.080(4) 0.067(4) 0.007(3) 0.008(3) -0.008(3)
C21 0.051(4) 0.086(4) 0.077(4) 0.009(3) 0.006(3) -0.001(3)
C25 0.069(5) 0.087(4) 0.089(4) 0.013(4) 0.025(4) 0.008(4)
C26 0.057(4) 0.085(4) 0.076(4) 0.005(3) 0.020(3) 0.000(3)
C13 0.085(5) 0.092(5) 0.106(5) -0.019(4) 0.035(4) -0.019(4)
C12 0.118(7) 0.107(5) 0.126(6) -0.037(5) 0.047(5) -0.028(5)
C20 0.089(7) 0.129(7) 0.233(12) -0.007(7) 0.061(7) -0.016(6)
O8 0.071(4) 0.131(4) 0.137(4) -0.027(4) 0.018(3) -0.030(3)
N9 0.105(6) 0.076(4) 0.128(5) -0.005(4) 0.043(5) -0.009(4)
O9 0.063(3) 0.133(4) 0.151(5) 0.008(3) 0.034(3) 0.014(3)
O7 0.118(5) 0.082(3) 0.175(5) -0.017(3) 0.050(4) 0.008(3)
N10 0.060(4) 0.110(5) 0.104(4) 0.008(4) 0.015(3) -0.010(4)
O6 0.106(5) 0.103(4) 0.180(6) -0.038(4) 0.039(4) -0.029(4)
C30 0.067(4) 0.077(4) 0.077(4) 0.001(4) 0.014(3) -0.002(3)
C31 0.082(5) 0.063(3) 0.092(5) 0.005(3) 0.023(4) 0.000(3)
C36 0.078(5) 0.070(4) 0.102(5) 0.013(3) 0.024(4) 0.005(3)
C34 0.156(9) 0.100(6) 0.099(6) 0.013(5) 0.062(6) 0.023(6)
C32 0.115(6) 0.079(4) 0.082(5) 0.011(4) 0.032(4) -0.009(4)
C35 0.095(6) 0.088(5) 0.118(6) 0.034(5) 0.050(5) 0.014(4)
C33 0.170(9) 0.078(5) 0.083(5) -0.001(4) 0.036(6) -0.022(5)
B1 0.059(5) 0.097(5) 0.070(4) -0.008(4) 0.011(4) -0.006(4)
C39 0.059(4) 0.098(4) 0.068(4) -0.006(3) 0.013(3) -0.003(3)
C40 0.058(4) 0.117(5) 0.085(4) -0.019(4) 0.006(4) 0.003(4)
C45 0.063(4) 0.099(4) 0.071(4) -0.002(3) 0.007(3) -0.009(3)
C41 0.069(5) 0.142(7) 0.092(5) -0.029(5) -0.004(4) 0.006(5)
C50 0.070(5) 0.109(5) 0.080(4) -0.016(4) 0.013(4) -0.013(4)
C42 0.089(6) 0.154(7) 0.102(6) -0.045(5) 0.000(5) 0.012(6)
C47 0.074(6) 0.159(7) 0.102(6) -0.011(5) 0.025(5) -0.021(5)
C46 0.065(5) 0.147(6) 0.083(5) 0.006(4) 0.011(4) -0.018(4)
C48 0.064(5) 0.123(6) 0.117(6) -0.013(5) 0.014(5) -0.022(4)
C44 0.074(5) 0.146(7) 0.108(6) -0.052(5) -0.018(4) 0.027(5)
C43 0.099(7) 0.171(8) 0.141(7) -0.068(7) -0.020(6) 0.045(6)
C51 0.060(4) 0.095(5) 0.100(5) -0.020(4) 0.021(4) -0.008(3)
C52 0.123(7) 0.103(6) 0.105(6) 0.015(5) 0.047(5) 0.009(5)
C49 0.076(5) 0.128(6) 0.082(5) -0.018(4) 0.004(4) -0.015(4)
C56 0.093(6) 0.106(6) 0.107(6) -0.009(5) 0.017(4) 0.001(5)
C54 0.122(8) 0.095(6) 0.184(10) -0.004(7) 0.073(8) -0.004(5)
C53 0.146(9) 0.117(7) 0.149(8) 0.031(6) 0.077(7) 0.018(6)
C57 0.071(5) 0.092(4) 0.079(4) -0.014(4) 0.017(4) -0.011(4)
C58 0.081(5) 0.127(6) 0.091(5) -0.002(4) 0.026(4) -0.023(5)
C38 0.083(6) 0.103(5) 0.127(6) 0.027(5) -0.003(5) 0.013(4)
C28 0.085(6) 0.088(5) 0.103(6) -0.022(4) 0.024(5) -0.003(4)
C37 0.072(5) 0.081(4) 0.092(5) 0.000(4) 0.018(4) -0.008(4)
C55 0.122(8) 0.105(7) 0.154(9) -0.016(6) 0.040(7) -0.004(6)
C29 0.156(9) 0.121(6) 0.089(5) 0.024(5) 0.010(5) 0.044(6)
O10 0.147(7) 0.174(7) 0.198(8) 0.040(6) 0.064(6) -0.064(5)
O12 0.226(10) 0.148(6) 0.099(5) -0.017(4) 0.006(5) -0.015(6)
N8 0.129(8) 0.135(7) 0.177(10) 0.052(6) 0.074(7) 0.006(6)
N7 0.274(15) 0.105(6) 0.113(7) 0.005(5) 0.046(9) -0.041(7)
O11 0.183(7) 0.193(6) 0.201(7) 0.066(6) 0.127(6) 0.007(5)
C62 0.100(6) 0.109(5) 0.101(5) -0.005(5) 0.037(5) -0.019(5)
O13 0.479(18) 0.183(7) 0.096(5) 0.000(5) 0.117(8) -0.073(8)
C59 0.119(8) 0.147(8) 0.120(7) -0.008(6) 0.054(6) -0.030(7)
C60 0.172(12) 0.153(9) 0.121(8) -0.025(7) 0.071(8) -0.066(8)
C61 0.153(10) 0.112(6) 0.111(6) -0.002(5) 0.039(7) -0.017(6)

loop_
_atom_type_symbol
_atom_type_description
_atom_type_scat_dispersion_real
_atom_type_scat_dispersion_imag
_atom_type_scat_source
C C 0.0033 0.0016 'International Tables Vol C Tables 4.2.6.8 and 6.1.1.4'
H H 0.0000 0.0000 'International Tables Vol C Tables 4.2.6.8 and 6.1.1.4'
B B 0.0013 0.0007 'International Tables Vol C Tables 4.2.6.8 and 6.1.1.4'
N N 0.0061 0.0033 'International Tables Vol C Tables 4.2.6.8 and 6.1.1.4'
O O 0.0106 0.0060 'International Tables Vol C Tables 4.2.6.8 and 6.1.1.4'
Ni Ni 0.3393 1.1124 'International Tables Vol C Tables 4.2.6.8 and 6.1.1.4'
Br Br -0.2901 2.4595 'International Tables Vol C Tables 4.2.6.8 and 6.1.1.4'

loop_
_geom_angle_atom_site_label_1
_geom_angle_atom_site_label_2
_geom_angle_atom_site_label_3
_geom_angle
_geom_angle_site_symmetry_1
_geom_angle_site_symmetry_3
_geom_angle_publ_flag
O1 Ni1 O4 95.52(16) . . ?
O1 Ni1 O2 90.36(16) . . ?
O4 Ni1 O2 86.76(17) . . ?
O1 Ni1 N5 91.76(18) . . ?
O4 Ni1 N5 86.02(19) . . ?
O2 Ni1 N5 172.64(18) . . ?
O1 Ni1 N1 89.92(16) . . ?
O4 Ni1 N1 174.52(18) . . ?
O2 Ni1 N1 93.92(18) . . ?
N5 Ni1 N1 93.1(2) . . ?
O1 Ni1 N2 169.56(17) . . ?
O4 Ni1 N2 92.74(17) . . ?
O2 Ni1 N2 83.73(18) . . ?
N5 Ni1 N2 95.2(2) . . ?
N1 Ni1 N2 81.94(18) . . ?
O1 Ni2 O3 96.21(16) . . ?
O1 Ni2 N3 91.33(18) . . ?
O3 Ni2 N3 172.23(19) . . ?
O1 Ni2 O5 93.08(16) . . ?
O3 Ni2 O5 85.32(17) . . ?
N3 Ni2 O5 92.45(18) . . ?
O1 Ni2 N4 166.0(2) . . ?
O3 Ni2 N4 97.7(2) . . ?
N3 Ni2 N4 74.8(2) . . ?
O5 Ni2 N4 90.0(2) . . ?
O1 Ni2 N6 87.6(2) . . ?
O3 Ni2 N6 82.7(2) . . ?
N3 Ni2 N6 99.5(2) . . ?
O5 Ni2 N6 168.0(2) . . ?
N4 Ni2 N6 92.2(2) . . ?
C21 O2 Ni1 126.9(4) . . ?
C1 O1 Ni2 120.5(3) . . ?
C1 O1 Ni1 120.0(3) . . ?
Ni2 O1 Ni1 119.45(19) . . ?
C21 O3 Ni2 133.3(4) . . ?
C1 C6 C5 119.7(6) . . ?
C1 C6 C14 118.2(6) . . ?
C5 C6 C14 122.0(6) . . ?
O1 C1 C6 119.1(5) . . ?
O1 C1 C2 121.6(5) . . ?
C6 C1 C2 119.3(6) . . ?
C3 C2 C1 120.2(6) . . ?
C3 C2 C7 121.3(6) . . ?
C1 C2 C7 118.5(5) . . ?
C4 C5 C6 119.5(6) . . ?
C4 C5 H5A 120.2 . . ?
C6 C5 H5A 120.2 . . ?
C4 C3 C2 119.8(6) . . ?
C4 C3 H3A 120.1 . . ?
C2 C3 H3A 120.1 . . ?
C5 C4 C3 121.4(6) . . ?
C5 C4 Br1 119.3(5) . . ?
C3 C4 Br1 119.1(5) . . ?
C7 N1 C8 115.5(5) . . ?
C7 N1 Ni1 113.6(4) . . ?
C8 N1 Ni1 106.9(4) . . ?
C7 N1 H1A 106.8 . . ?
C8 N1 H1A 106.8 . . ?
Ni1 N1 H1A 106.8 . . ?
C30 O5 Ni2 126.8(4) . . ?
C18 N3 C15 110.7(5) . . ?
C18 N3 C14 109.0(5) . . ?
C15 N3 C14 109.0(5) . . ?
C18 N3 Ni2 105.5(4) . . ?
C15 N3 Ni2 112.3(4) . . ?
C14 N3 Ni2 110.2(3) . . ?
C30 O4 Ni1 134.8(4) . . ?
C13 N2 C9 111.2(5) . . ?
C13 N2 Ni1 122.6(4) . . ?
C9 N2 Ni1 108.7(3) . . ?
C13 N2 H2A 104.1 . . ?
C9 N2 H2A 104.1 . . ?
Ni1 N2 H2A 104.1 . . ?
C20 N4 C17 110.9(7) . . ?
C20 N4 C19 108.9(7) . . ?
C17 N4 C19 107.1(6) . . ?
C20 N4 Ni2 112.1(5) . . ?
C17 N4 Ni2 113.1(5) . . ?
C19 N4 Ni2 104.3(5) . . ?
C37 N5 Ni1 173.6(5) . . ?
N2 C9 C8 108.6(5) . . ?
N2 C9 C10 110.0(5) . . ?
C8 C9 C10 116.3(5) . . ?
N2 C9 H9A 107.2 . . ?
C8 C9 H9A 107.2 . . ?
C10 C9 H9A 107.2 . . ?
N1 C8 C9 107.9(5) . . ?
N1 C8 H8A 110.1 . . ?
C9 C8 H8A 110.1 . . ?
N1 C8 H8B 110.1 . . ?
C9 C8 H8B 110.1 . . ?
H8A C8 H8B 108.4 . . ?
C9 C10 C11 110.0(6) . . ?
C9 C10 H10A 109.7 . . ?
C11 C10 H10A 109.7 . . ?
C9 C10 H10B 109.7 . . ?
C11 C10 H10B 109.7 . . ?
H10A C10 H10B 108.2 . . ?
C12 C11 C10 110.3(6) . . ?
C12 C11 H11A 109.6 . . ?
C10 C11 H11A 109.6 . . ?
C12 C11 H11B 109.6 . . ?
C10 C11 H11B 109.6 . . ?
H11A C11 H11B 108.1 . . ?
C28 N6 Ni2 155.6(6) . . ?
N1 C7 C2 109.9(5) . . ?
N1 C7 H7A 109.7 . . ?
C2 C7 H7A 109.7 . . ?
N1 C7 H7B 109.7 . . ?
C2 C7 H7B 109.7 . . ?
H7A C7 H7B 108.2 . . ?
C6 C14 N3 112.5(5) . . ?
C6 C14 H14A 109.1 . . ?
N3 C14 H14A 109.1 . . ?
C6 C14 H14B 109.1 . . ?
N3 C14 H14B 109.1 . . ?
H14A C14 H14B 107.8 . . ?
N4 C19 C18 109.8(6) . . ?
N4 C19 H19A 109.7 . . ?
C18 C19 H19A 109.7 . . ?
N4 C19 H19B 109.7 . . ?
C18 C19 H19B 109.7 . . ?
H19A C19 H19B 108.2 . . ?
C16 C15 N3 114.9(7) . . ?
C16 C15 H15A 108.5 . . ?
N3 C15 H15A 108.6 . . ?
C16 C15 H15B 108.6 . . ?
N3 C15 H15B 108.6 . . ?
H15A C15 H15B 107.5 . . ?
C15 C16 C17 114.3(7) . . ?
C15 C16 H16A 108.7 . . ?
C17 C16 H16A 108.7 . . ?
C15 C16 H16B 108.7 . . ?
C17 C16 H16B 108.7 . . ?
H16A C16 H16B 107.6 . . ?
N3 C18 C19 110.3(6) . . ?
N3 C18 H18A 109.6 . . ?
C19 C18 H18A 109.6 . . ?
N3 C18 H18B 109.6 . . ?
C19 C18 H18B 109.6 . . ?
H18A C18 H18B 108.1 . . ?
N4 C17 C16 116.4(7) . . ?
N4 C17 H17A 108.2 . . ?
C16 C17 H17A 108.2 . . ?
N4 C17 H17B 108.2 . . ?
C16 C17 H17B 108.2 . . ?
H17A C17 H17B 107.3 . . ?
C26 C27 C22 119.2(6) . . ?
C26 C27 H27A 120.4 . . ?
C22 C27 H27A 120.4 . . ?
C25 C24 C23 123.0(6) . . ?
C25 C24 N9 120.4(7) . . ?
C23 C24 N9 116.6(6) . . ?
C27 C22 C23 119.1(6) . . ?
C27 C22 C21 120.8(5) . . ?
C23 C22 C21 120.1(6) . . ?
C24 C23 C22 118.4(6) . . ?
C24 C23 H23A 120.8 . . ?
C22 C23 H23A 120.8 . . ?
O3 C21 O2 127.6(6) . . ?
O3 C21 C22 116.8(6) . . ?
O2 C21 C22 115.6(6) . . ?
C26 C25 C24 118.0(6) . . ?
C26 C25 H25A 121.0 . . ?
C24 C25 H25A 121.0 . . ?
C25 C26 C27 122.2(6) . . ?
C25 C26 N10 118.0(6) . . ?
C27 C26 N10 119.8(6) . . ?
N2 C13 C12 111.2(6) . . ?
N2 C13 H13A 109.4 . . ?
C12 C13 H13A 109.4 . . ?
N2 C13 H13B 109.4 . . ?
C12 C13 H13B 109.4 . . ?
H13A C13 H13B 108.0 . . ?
C11 C12 C13 112.3(6) . . ?
C11 C12 H12A 109.1 . . ?
C13 C12 H12A 109.1 . . ?
C11 C12 H12B 109.1 . . ?
C13 C12 H12B 109.1 . . ?
H12A C12 H12B 107.9 . . ?
N4 C20 H20A 109.5 . . ?
N4 C20 H20B 109.5 . . ?
H20A C20 H20B 109.5 . . ?
N4 C20 H20C 109.5 . . ?
H20A C20 H20C 109.5 . . ?
H20B C20 H20C 109.5 . . ?
O6 N9 O7 123.5(7) . . ?
O6 N9 C24 118.3(7) . . ?
O7 N9 C24 118.0(7) . . ?
O9 N10 O8 125.2(7) . . ?
O9 N10 C26 118.3(7) . . ?
O8 N10 C26 116.4(6) . . ?
O4 C30 O5 128.7(6) . . ?
O4 C30 C31 114.0(6) . . ?
O5 C30 C31 117.3(6) . . ?
C32 C31 C36 118.7(6) . . ?
C32 C31 C30 119.6(6) . . ?
C36 C31 C30 121.7(6) . . ?
C31 C36 C35 117.8(7) . . ?
C31 C36 H36A 121.1 . . ?
C35 C36 H36A 121.1 . . ?
C33 C34 C35 116.3(7) . . ?
C33 C34 H34A 121.8 . . ?
C35 C34 H34A 121.8 . . ?
C33 C32 C31 120.5(7) . . ?
C33 C32 H32A 119.7 . . ?
C31 C32 H32A 119.7 . . ?
C34 C35 C36 123.3(7) . . ?
C34 C35 N8 121.1(8) . . ?
C36 C35 N8 115.6(9) . . ?
C32 C33 C34 123.3(8) . . ?
C32 C33 N7 122.4(9) . . ?
C34 C33 N7 114.4(9) . . ?
C51 B1 C57 113.5(6) . . ?
C51 B1 C45 104.0(5) . . ?
C57 B1 C45 112.5(5) . . ?
C51 B1 C39 114.4(5) . . ?
C57 B1 C39 103.7(5) . . ?
C45 B1 C39 108.9(5) . . ?
C40 C39 C44 113.7(6) . . ?
C40 C39 B1 124.7(6) . . ?
C44 C39 B1 121.1(6) . . ?
C39 C40 C41 123.8(7) . . ?
C39 C40 H40A 118.1 . . ?
C41 C40 H40A 118.1 . . ?
C50 C45 C46 114.4(6) . . ?
C50 C45 B1 123.6(6) . . ?
C46 C45 B1 121.6(6) . . ?
C42 C41 C40 120.7(7) . . ?
C42 C41 H41A 119.7 . . ?
C40 C41 H41A 119.7 . . ?
C45 C50 C49 122.6(6) . . ?
C45 C50 H50A 118.7 . . ?
C49 C50 H50A 118.7 . . ?
C41 C42 C43 119.5(8) . . ?
C41 C42 H42A 120.3 . . ?
C43 C42 H42A 120.3 . . ?
C46 C47 C48 118.6(7) . . ?
C46 C47 H47A 120.7 . . ?
C48 C47 H47A 120.7 . . ?
C47 C46 C45 124.2(7) . . ?
C47 C46 H46A 117.9 . . ?
C45 C46 H46A 117.9 . . ?
C49 C48 C47 119.9(7) . . ?
C49 C48 H48A 120.1 . . ?
C47 C48 H48A 120.1 . . ?
C39 C44 C43 123.3(7) . . ?
C39 C44 H44A 118.4 . . ?
C43 C44 H44A 118.4 . . ?
C42 C43 C44 119.0(8) . . ?
C42 C43 H43A 120.5 . . ?
C44 C43 H43A 120.5 . . ?
C52 C51 C56 112.7(7) . . ?
C52 C51 B1 126.1(6) . . ?
C56 C51 B1 120.8(7) . . ?
C51 C52 C53 123.2(8) . . ?
C51 C52 H52A 118.4 . . ?
C53 C52 H52A 118.4 . . ?
C48 C49 C50 120.2(7) . . ?
C48 C49 H49A 119.9 . . ?
C50 C49 H49A 119.9 . . ?
C55 C56 C51 126.2(8) . . ?
C55 C56 H56A 116.9 . . ?
C51 C56 H56A 116.9 . . ?
C55 C54 C53 118.8(9) . . ?
C55 C54 H54A 120.6 . . ?
C53 C54 H54A 120.6 . . ?
C54 C53 C52 120.5(9) . . ?
C54 C53 H53A 119.7 . . ?
C52 C53 H53A 119.7 . . ?
C62 C57 C58 114.2(7) . . ?
C62 C57 B1 122.4(6) . . ?
C58 C57 B1 123.1(7) . . ?
C59 C58 C57 124.8(9) . . ?
C59 C58 H58A 117.6 . . ?
C57 C58 H58A 117.6 . . ?
N6 C28 C29 177.5(9) . . ?
N5 C37 C38 179.1(8) . . ?
C56 C55 C54 118.5(9) . . ?
C56 C55 H55A 120.8 . . ?
C54 C55 H55A 120.8 . . ?
O10 N8 O11 123.8(10) . . ?
O10 N8 C35 120.8(10) . . ?
O11 N8 C35 115.3(11) . . ?
O12 N7 O13 123.0(12) . . ?
O12 N7 C33 114.5(10) . . ?
O13 N7 C33 122.4(12) . . ?
C61 C62 C57 123.9(8) . . ?
C61 C62 H62A 118.1 . . ?
C57 C62 H62A 118.1 . . ?
C58 C59 C60 118.4(10) . . ?
C58 C59 H59A 120.8 . . ?
C60 C59 H59A 120.8 . . ?
C61 C60 C59 120.2(9) . . ?
C61 C60 H60A 119.9 . . ?
C59 C60 H60A 119.9 . . ?
C62 C61 C60 118.4(10) . . ?
C62 C61 H61A 120.8 . . ?
C60 C61 H61A 120.8 . . ?

loop_
_geom_bond_atom_site_label_1
_geom_bond_atom_site_label_2
_geom_bond_distance
_geom_bond_site_symmetry_2
_geom_bond_publ_flag
Ni1 O1 1.995(4) . ?
Ni1 O4 2.020(4) . ?
Ni1 O2 2.082(4) . ?
Ni1 N5 2.088(6) . ?
Ni1 N1 2.085(5) . ?
Ni1 N2 2.112(5) . ?
Ni2 O1 1.993(4) . ?
Ni2 O3 2.016(4) . ?
Ni2 N3 2.088(5) . ?
Ni2 O5 2.094(4) . ?
Ni2 N4 2.152(6) . ?
Ni2 N6 2.155(7) . ?
Br1 C4 1.911(7) . ?
O2 C21 1.262(7) . ?
O1 C1 1.327(6) . ?
O3 C21 1.242(7) . ?
C6 C1 1.396(8) . ?
C6 C5 1.399(8) . ?
C6 C14 1.486(8) . ?
C1 C2 1.398(8) . ?
C2 C3 1.377(8) . ?
C2 C7 1.497(8) . ?
C5 C4 1.367(9) . ?
C5 H5A 0.9300 . ?
C3 C4 1.377(9) . ?
C3 H3A 0.9300 . ?
N1 C7 1.461(7) . ?
N1 C8 1.466(7) . ?
N1 H1A 0.9100 . ?
O5 C30 1.249(7) . ?
N3 C18 1.484(7) . ?
N3 C15 1.496(8) . ?
N3 C14 1.500(8) . ?
O4 C30 1.246(7) . ?
N2 C13 1.466(8) . ?
N2 C9 1.488(7) . ?
N2 H2A 0.9100 . ?
N4 C20 1.438(9) . ?
N4 C17 1.487(9) . ?
N4 C19 1.502(9) . ?
N5 C37 1.132(8) . ?
C9 C8 1.494(8) . ?
C9 C10 1.507(8) . ?
C9 H9A 0.9800 . ?
C8 H8A 0.9700 . ?
C8 H8B 0.9700 . ?
C10 C11 1.527(10) . ?
C10 H10A 0.9700 . ?
C10 H10B 0.9700 . ?
C11 C12 1.494(10) . ?
C11 H11A 0.9700 . ?
C11 H11B 0.9700 . ?
N6 C28 1.142(8) . ?
C7 H7A 0.9700 . ?
C7 H7B 0.9700 . ?
C14 H14A 0.9700 . ?
C14 H14B 0.9700 . ?
C19 C18 1.553(10) . ?
C19 H19A 0.9700 . ?
C19 H19B 0.9700 . ?
C15 C16 1.471(10) . ?
C15 H15A 0.9700 . ?
C15 H15B 0.9700 . ?
C16 C17 1.499(11) . ?
C16 H16A 0.9700 . ?
C16 H16B 0.9700 . ?
C18 H18A 0.9700 . ?
C18 H18B 0.9700 . ?
C17 H17A 0.9700 . ?
C17 H17B 0.9700 . ?
C27 C26 1.370(8) . ?
C27 C22 1.397(8) . ?
C27 H27A 0.9300 . ?
C24 C25 1.362(9) . ?
C24 C23 1.367(8) . ?
C24 N9 1.468(8) . ?
C22 C23 1.395(8) . ?
C22 C21 1.510(8) . ?
C23 H23A 0.9300 . ?
C25 C26 1.355(8) . ?
C25 H25A 0.9300 . ?
C26 N10 1.472(8) . ?
C13 C12 1.523(9) . ?
C13 H13A 0.9700 . ?
C13 H13B 0.9700 . ?
C12 H12A 0.9700 . ?
C12 H12B 0.9700 . ?
C20 H20A 0.9600 . ?
C20 H20B 0.9600 . ?
C20 H20C 0.9600 . ?
O8 N10 1.207(7) . ?
N9 O6 1.224(8) . ?
N9 O7 1.230(7) . ?
O9 N10 1.201(7) . ?
C30 C31 1.526(8) . ?
C31 C32 1.371(9) . ?
C31 C36 1.387(8) . ?
C36 C35 1.392(9) . ?
C36 H36A 0.9300 . ?
C34 C33 1.353(11) . ?
C34 C35 1.358(11) . ?
C34 H34A 0.9300 . ?
C32 C33 1.346(9) . ?
C32 H32A 0.9300 . ?
C35 N8 1.463(11) . ?
C33 N7 1.445(12) . ?
B1 C51 1.628(10) . ?
B1 C57 1.618(10) . ?
B1 C45 1.634(9) . ?
B1 C39 1.653(9) . ?
C39 C40 1.368(9) . ?
C39 C44 1.372(9) . ?
C40 C41 1.366(9) . ?
C40 H40A 0.9300 . ?
C45 C50 1.387(8) . ?
C45 C46 1.412(9) . ?
C41 C42 1.327(10) . ?
C41 H41A 0.9300 . ?
C50 C49 1.392(9) . ?
C50 H50A 0.9300 . ?
C42 C43 1.352(11) . ?
C42 H42A 0.9300 . ?
C47 C46 1.360(9) . ?
C47 C48 1.397(10) . ?
C47 H47A 0.9300 . ?
C46 H46A 0.9300 . ?
C48 C49 1.358(9) . ?
C48 H48A 0.9300 . ?
C44 C43 1.395(10) . ?
C44 H44A 0.9300 . ?
C43 H43A 0.9300 . ?
C51 C52 1.383(9) . ?
C51 C56 1.397(9) . ?
C52 C53 1.386(10) . ?
C52 H52A 0.9300 . ?
C49 H49A 0.9300 . ?
C56 C55 1.364(10) . ?
C56 H56A 0.9300 . ?
C54 C55 1.369(12) . ?
C54 C53 1.377(12) . ?
C54 H54A 0.9300 . ?
C53 H53A 0.9300 . ?
C57 C62 1.399(10) . ?
C57 C58 1.409(9) . ?
C58 C59 1.354(10) . ?
C58 H58A 0.9300 . ?
C38 C37 1.484(10) . ?
C28 C29 1.477(11) . ?
C55 H55A 0.9300 . ?
O10 N8 1.203(11) . ?
O12 N7 1.198(12) . ?
N8 O11 1.246(10) . ?
N7 O13 1.195(11) . ?
C62 C61 1.378(10) . ?
C62 H62A 0.9300 . ?
C59 C60 1.398(13) . ?
C59 H59A 0.9300 . ?
C60 C61 1.403(13) . ?
C60 H60A 0.9300 . ?
C61 H61A 0.9300 . ?

loop_
_geom_torsion_atom_site_label_1
_geom_torsion_atom_site_label_2
_geom_torsion_atom_site_label_3
_geom_torsion_atom_site_label_4
_geom_torsion
_geom_torsion_site_symmetry_1
_geom_torsion_site_symmetry_2
_geom_torsion_site_symmetry_3
_geom_torsion_site_symmetry_4
_geom_torsion_publ_flag
O1 Ni1 O2 C21 52.4(5) . . . . ?
O4 Ni1 O2 C21 -43.1(5) . . . . ?
N5 Ni1 O2 C21 -54.3(16) . . . . ?
N1 Ni1 O2 C21 142.3(5) . . . . ?
N2 Ni1 O2 C21 -136.2(5) . . . . ?
O3 Ni2 O1 C1 -142.4(4) . . . . ?
N3 Ni2 O1 C1 39.4(4) . . . . ?
O5 Ni2 O1 C1 131.9(4) . . . . ?
N4 Ni2 O1 C1 29.5(11) . . . . ?
N6 Ni2 O1 C1 -60.0(4) . . . . ?
O3 Ni2 O1 Ni1 36.5(2) . . . . ?
N3 Ni2 O1 Ni1 -141.6(2) . . . . ?
O5 Ni2 O1 Ni1 -49.1(2) . . . . ?
N4 Ni2 O1 Ni1 -151.6(8) . . . . ?
N6 Ni2 O1 Ni1 118.9(2) . . . . ?
O4 Ni1 O1 C1 -145.5(4) . . . . ?
O2 Ni1 O1 C1 127.7(4) . . . . ?
N5 Ni1 O1 C1 -59.3(4) . . . . ?
N1 Ni1 O1 C1 33.8(4) . . . . ?
N2 Ni1 O1 C1 72.4(11) . . . . ?
O4 Ni1 O1 Ni2 35.6(2) . . . . ?
O2 Ni1 O1 Ni2 -51.2(2) . . . . ?
N5 Ni1 O1 Ni2 121.7(2) . . . . ?
N1 Ni1 O1 Ni2 -145.2(2) . . . . ?
N2 Ni1 O1 Ni2 -106.6(9) . . . . ?
O1 Ni2 O3 C21 -3.1(6) . . . . ?
N3 Ni2 O3 C21 163.1(12) . . . . ?
O5 Ni2 O3 C21 89.5(6) . . . . ?
N4 Ni2 O3 C21 178.9(6) . . . . ?
N6 Ni2 O3 C21 -89.9(6) . . . . ?
Ni2 O1 C1 C6 -51.2(7) . . . . ?
Ni1 O1 C1 C6 129.9(5) . . . . ?
Ni2 O1 C1 C2 128.1(5) . . . . ?
Ni1 O1 C1 C2 -50.8(7) . . . . ?
C5 C6 C1 O1 -179.0(5) . . . . ?
C14 C6 C1 O1 -1.9(8) . . . . ?
C5 C6 C1 C2 1.7(9) . . . . ?
C14 C6 C1 C2 178.8(5) . . . . ?
O1 C1 C2 C3 179.4(5) . . . . ?
C6 C1 C2 C3 -1.3(9) . . . . ?
O1 C1 C2 C7 2.7(8) . . . . ?
C6 C1 C2 C7 -178.0(5) . . . . ?
C1 C6 C5 C4 -0.8(9) . . . . ?
C14 C6 C5 C4 -177.8(6) . . . . ?
C1 C2 C3 C4 0.1(9) . . . . ?
C7 C2 C3 C4 176.7(6) . . . . ?
C6 C5 C4 C3 -0.5(10) . . . . ?
C6 C5 C4 Br1 175.6(5) . . . . ?
C2 C3 C4 C5 0.8(10) . . . . ?
C2 C3 C4 Br1 -175.2(4) . . . . ?
O1 Ni1 N1 C7 21.3(4) . . . . ?
O4 Ni1 N1 C7 -166.1(18) . . . . ?
O2 Ni1 N1 C7 -69.0(4) . . . . ?
N5 Ni1 N1 C7 113.1(4) . . . . ?
N2 Ni1 N1 C7 -152.1(4) . . . . ?
O1 Ni1 N1 C8 149.9(4) . . . . ?
O4 Ni1 N1 C8 -37(2) . . . . ?
O2 Ni1 N1 C8 59.5(4) . . . . ?
N5 Ni1 N1 C8 -118.4(4) . . . . ?
N2 Ni1 N1 C8 -23.6(4) . . . . ?
O1 Ni2 O5 C30 43.1(5) . . . . ?
O3 Ni2 O5 C30 -52.8(5) . . . . ?
N3 Ni2 O5 C30 134.6(5) . . . . ?
N4 Ni2 O5 C30 -150.6(5) . . . . ?
N6 Ni2 O5 C30 -50.0(12) . . . . ?
O1 Ni2 N3 C18 132.4(4) . . . . ?
O3 Ni2 N3 C18 -33.9(16) . . . . ?
O5 Ni2 N3 C18 39.2(4) . . . . ?
N4 Ni2 N3 C18 -50.1(4) . . . . ?
N6 Ni2 N3 C18 -139.8(4) . . . . ?
O1 Ni2 N3 C15 -106.9(4) . . . . ?
O3 Ni2 N3 C15 86.8(14) . . . . ?
O5 Ni2 N3 C15 159.9(4) . . . . ?
N4 Ni2 N3 C15 70.6(5) . . . . ?
N6 Ni2 N3 C15 -19.1(5) . . . . ?
O1 Ni2 N3 C14 14.8(4) . . . . ?
O3 Ni2 N3 C14 -151.4(13) . . . . ?
O5 Ni2 N3 C14 -78.3(4) . . . . ?
N4 Ni2 N3 C14 -167.6(4) . . . . ?
N6 Ni2 N3 C14 102.7(4) . . . . ?
O1 Ni1 O4 C30 0.1(6) . . . . ?
O2 Ni1 O4 C30 90.1(6) . . . . ?
N5 Ni1 O4 C30 -91.3(6) . . . . ?
N1 Ni1 O4 C30 -172.5(18) . . . . ?
N2 Ni1 O4 C30 173.7(6) . . . . ?
O1 Ni1 N2 C13 -176.8(8) . . . . ?
O4 Ni1 N2 C13 40.9(5) . . . . ?
O2 Ni1 N2 C13 127.4(5) . . . . ?
N5 Ni1 N2 C13 -45.3(5) . . . . ?
N1 Ni1 N2 C13 -137.7(5) . . . . ?
O1 Ni1 N2 C9 -44.7(12) . . . . ?
O4 Ni1 N2 C9 173.1(4) . . . . ?
O2 Ni1 N2 C9 -100.5(4) . . . . ?
N5 Ni1 N2 C9 86.8(4) . . . . ?
N1 Ni1 N2 C9 -5.6(4) . . . . ?
O1 Ni2 N4 C20 176.7(8) . . . . ?
O3 Ni2 N4 C20 -11.4(6) . . . . ?
N3 Ni2 N4 C20 166.4(7) . . . . ?
O5 Ni2 N4 C20 73.9(6) . . . . ?
N6 Ni2 N4 C20 -94.3(6) . . . . ?
O1 Ni2 N4 C17 -57.0(12) . . . . ?
O3 Ni2 N4 C17 114.9(5) . . . . ?
N3 Ni2 N4 C17 -67.3(5) . . . . ?
O5 Ni2 N4 C17 -159.8(5) . . . . ?
N6 Ni2 N4 C17 32.0(6) . . . . ?
O1 Ni2 N4 C19 59.0(11) . . . . ?
O3 Ni2 N4 C19 -129.1(4) . . . . ?
N3 Ni2 N4 C19 48.7(4) . . . . ?
O5 Ni2 N4 C19 -43.8(4) . . . . ?
N6 Ni2 N4 C19 148.0(5) . . . . ?
O1 Ni1 N5 C37 -43(5) . . . . ?
O4 Ni1 N5 C37 52(5) . . . . ?
O2 Ni1 N5 C37 63(6) . . . . ?
N1 Ni1 N5 C37 -133(5) . . . . ?
N2 Ni1 N5 C37 145(5) . . . . ?
C13 N2 C9 C8 171.5(5) . . . . ?
Ni1 N2 C9 C8 33.6(6) . . . . ?
C13 N2 C9 C10 -60.1(7) . . . . ?
Ni1 N2 C9 C10 161.9(5) . . . . ?
C7 N1 C8 C9 176.4(5) . . . . ?
Ni1 N1 C8 C9 49.0(5) . . . . ?
N2 C9 C8 N1 -55.6(6) . . . . ?
C10 C9 C8 N1 179.7(6) . . . . ?
N2 C9 C10 C11 59.1(8) . . . . ?
C8 C9 C10 C11 -176.9(6) . . . . ?
C9 C10 C11 C12 -55.8(8) . . . . ?
O1 Ni2 N6 C28 -103.1(15) . . . . ?
O3 Ni2 N6 C28 -6.5(15) . . . . ?
N3 Ni2 N6 C28 165.9(15) . . . . ?
O5 Ni2 N6 C28 -9(2) . . . . ?
N4 Ni2 N6 C28 90.9(15) . . . . ?
C8 N1 C7 C2 171.8(5) . . . . ?
Ni1 N1 C7 C2 -64.1(6) . . . . ?
C3 C2 C7 N1 -117.5(6) . . . . ?
C1 C2 C7 N1 59.2(7) . . . . ?
C1 C6 C14 N3 64.3(7) . . . . ?
C5 C6 C14 N3 -118.7(6) . . . . ?
C18 N3 C14 C6 -176.8(5) . . . . ?
C15 N3 C14 C6 62.3(6) . . . . ?
Ni2 N3 C14 C6 -61.4(6) . . . . ?
C20 N4 C19 C18 -157.8(7) . . . . ?
C17 N4 C19 C18 82.2(7) . . . . ?
Ni2 N4 C19 C18 -37.9(6) . . . . ?
C18 N3 C15 C16 42.6(8) . . . . ?
C14 N3 C15 C16 162.5(6) . . . . ?
Ni2 N3 C15 C16 -75.1(7) . . . . ?
N3 C15 C16 C17 47.9(10) . . . . ?
C15 N3 C18 C19 -79.8(7) . . . . ?
C14 N3 C18 C19 160.3(5) . . . . ?
Ni2 N3 C18 C19 42.0(6) . . . . ?
N4 C19 C18 N3 -1.5(8) . . . . ?
C20 N4 C17 C16 -166.1(7) . . . . ?
C19 N4 C17 C16 -47.4(9) . . . . ?
Ni2 N4 C17 C16 66.9(8) . . . . ?
C15 C16 C17 N4 -45.2(10) . . . . ?
C26 C27 C22 C23 -0.3(8) . . . . ?
C26 C27 C22 C21 179.1(5) . . . . ?
C25 C24 C23 C22 -2.2(9) . . . . ?
N9 C24 C23 C22 175.3(5) . . . . ?
C27 C22 C23 C24 1.3(8) . . . . ?
C21 C22 C23 C24 -178.1(5) . . . . ?
Ni2 O3 C21 O2 -0.1(10) . . . . ?
Ni2 O3 C21 C22 179.5(4) . . . . ?
Ni1 O2 C21 O3 -31.1(9) . . . . ?
Ni1 O2 C21 C22 149.3(4) . . . . ?
C27 C22 C21 O3 -10.0(8) . . . . ?
C23 C22 C21 O3 169.4(5) . . . . ?
C27 C22 C21 O2 169.7(5) . . . . ?
C23 C22 C21 O2 -10.9(8) . . . . ?
C23 C24 C25 C26 1.9(9) . . . . ?
N9 C24 C25 C26 -175.5(5) . . . . ?
C24 C25 C26 C27 -0.8(9) . . . . ?
C24 C25 C26 N10 179.9(5) . . . . ?
C22 C27 C26 C25 0.0(9) . . . . ?
C22 C27 C26 N10 179.3(5) . . . . ?
C9 N2 C13 C12 56.5(7) . . . . ?
Ni1 N2 C13 C12 -172.4(5) . . . . ?
C10 C11 C12 C13 52.9(9) . . . . ?
N2 C13 C12 C11 -53.6(9) . . . . ?
C25 C24 N9 O6 174.5(7) . . . . ?
C23 C24 N9 O6 -3.0(9) . . . . ?
C25 C24 N9 O7 -1.7(9) . . . . ?
C23 C24 N9 O7 -179.2(6) . . . . ?
C25 C26 N10 O9 -15.4(9) . . . . ?
C27 C26 N10 O9 165.3(6) . . . . ?
C25 C26 N10 O8 166.7(6) . . . . ?
C27 C26 N10 O8 -12.6(9) . . . . ?
Ni1 O4 C30 O5 -10.3(11) . . . . ?
Ni1 O4 C30 C31 169.6(4) . . . . ?
Ni2 O5 C30 O4 -17.1(10) . . . . ?
Ni2 O5 C30 C31 163.1(4) . . . . ?
O4 C30 C31 C32 -15.5(9) . . . . ?
O5 C30 C31 C32 164.4(6) . . . . ?
O4 C30 C31 C36 162.2(6) . . . . ?
O5 C30 C31 C36 -17.9(9) . . . . ?
C32 C31 C36 C35 1.9(9) . . . . ?
C30 C31 C36 C35 -175.9(6) . . . . ?
C36 C31 C32 C33 -0.4(10) . . . . ?
C30 C31 C32 C33 177.4(7) . . . . ?
C33 C34 C35 C36 -1.5(12) . . . . ?
C33 C34 C35 N8 177.8(7) . . . . ?
C31 C36 C35 C34 -1.0(10) . . . . ?
C31 C36 C35 N8 179.7(6) . . . . ?
C31 C32 C33 C34 -2.3(12) . . . . ?
C31 C32 C33 N7 179.3(8) . . . . ?
C35 C34 C33 C32 3.2(12) . . . . ?
C35 C34 C33 N7 -178.3(8) . . . . ?
C51 B1 C39 C40 -36.0(9) . . . . ?
C57 B1 C39 C40 88.1(8) . . . . ?
C45 B1 C39 C40 -151.8(6) . . . . ?
C51 B1 C39 C44 153.0(7) . . . . ?
C57 B1 C39 C44 -82.9(8) . . . . ?
C45 B1 C39 C44 37.1(9) . . . . ?
C44 C39 C40 C41 -2.0(11) . . . . ?
B1 C39 C40 C41 -173.7(7) . . . . ?
C51 B1 C45 C50 91.0(7) . . . . ?
C57 B1 C45 C50 -32.2(9) . . . . ?
C39 B1 C45 C50 -146.7(6) . . . . ?
C51 B1 C45 C46 -81.5(8) . . . . ?
C57 B1 C45 C46 155.3(6) . . . . ?
C39 B1 C45 C46 40.9(9) . . . . ?
C39 C40 C41 C42 0.1(12) . . . . ?
C46 C45 C50 C49 -1.3(10) . . . . ?
B1 C45 C50 C49 -174.2(7) . . . . ?
C40 C41 C42 C43 1.1(14) . . . . ?
C48 C47 C46 C45 -1.4(13) . . . . ?
C50 C45 C46 C47 1.6(11) . . . . ?
B1 C45 C46 C47 174.7(8) . . . . ?
C46 C47 C48 C49 0.7(13) . . . . ?
C40 C39 C44 C43 2.9(13) . . . . ?
B1 C39 C44 C43 174.9(8) . . . . ?
C41 C42 C43 C44 -0.3(16) . . . . ?
C39 C44 C43 C42 -1.9(16) . . . . ?
C57 B1 C51 C52 -141.6(7) . . . . ?
C45 B1 C51 C52 95.8(8) . . . . ?
C39 B1 C51 C52 -22.9(9) . . . . ?
C57 B1 C51 C56 46.5(9) . . . . ?
C45 B1 C51 C56 -76.1(7) . . . . ?
C39 B1 C51 C56 165.2(6) . . . . ?
C56 C51 C52 C53 -1.3(11) . . . . ?
B1 C51 C52 C53 -173.8(8) . . . . ?
C47 C48 C49 C50 -0.4(12) . . . . ?
C45 C50 C49 C48 0.7(12) . . . . ?
C52 C51 C56 C55 0.3(12) . . . . ?
B1 C51 C56 C55 173.3(8) . . . . ?
C55 C54 C53 C52 -1.5(14) . . . . ?
C51 C52 C53 C54 1.9(14) . . . . ?
C51 B1 C57 C62 -158.0(6) . . . . ?
C45 B1 C57 C62 -40.2(8) . . . . ?
C39 B1 C57 C62 77.3(7) . . . . ?
C51 B1 C57 C58 29.1(9) . . . . ?
C45 B1 C57 C58 146.8(6) . . . . ?
C39 B1 C57 C58 -95.6(7) . . . . ?
C62 C57 C58 C59 -0.4(11) . . . . ?
B1 C57 C58 C59 173.1(7) . . . . ?
Ni2 N6 C28 C29 -92(19) . . . . ?
Ni1 N5 C37 C38 153(54) . . . . ?
C51 C56 C55 C54 0.0(14) . . . . ?
C53 C54 C55 C56 0.5(14) . . . . ?
C34 C35 N8 O10 -176.5(10) . . . . ?
C36 C35 N8 O10 2.9(13) . . . . ?
C34 C35 N8 O11 1.1(12) . . . . ?
C36 C35 N8 O11 -179.6(7) . . . . ?
C32 C33 N7 O12 -8.5(16) . . . . ?
C34 C33 N7 O12 173.0(10) . . . . ?
C32 C33 N7 O13 169.6(10) . . . . ?
C34 C33 N7 O13 -8.9(15) . . . . ?
C58 C57 C62 C61 1.4(10) . . . . ?
B1 C57 C62 C61 -172.2(7) . . . . ?
C57 C58 C59 C60 -0.2(13) . . . . ?
C58 C59 C60 C61 0.0(14) . . . . ?
C57 C62 C61 C60 -1.7(12) . . . . ?
C59 C60 C61 C62 0.9(14) . . . . ?
